data_4100486
loop_
_publ_author_name
'M. Jagoda'
'S. Warzeska'
'H. Pritzkow'
'H. Wadepohl'
'P. Imhof'
'J. Smith'
'R. Kr\"amer'

_publ_section_title
;
Catalytic Transesterification of Dialkyl Phosphates by a Bioinspired
Dicopper(II) Macrocyclic Complex
;
_journal_name_full 'Journal of the American Chemical Society'
_journal_page_first 15061
_journal_paper_doi 10.1021/ja051357b
_journal_year 2005
_chemical_formula_sum 'C40 H48 B2 Cu2 F8 N8 O6'
_chemical_formula_weight 1037.56
_space_group_IT_number 14
_symmetry_cell_setting monoclinic
_symmetry_space_group_name_Hall '-P 2ybc'
_symmetry_space_group_name_H-M 'P 1 21/c 1'
_cell_angle_alpha 90.00
_cell_angle_beta 94.41(2)
_cell_angle_gamma 90.00
_cell_formula_units_Z 4
_cell_length_a 10.323(5)
_cell_length_b 13.178(7)
_cell_length_c 31.61(2)
_cell_measurement_temperature 293(2)
_cell_volume 4287(4)
_diffrn_ambient_temperature 170(2)
_exptl_crystal_density_diffrn 1.607
_cod_depositor_comments
;
The following automatic conversions were performed:
'_symmetry_cell_setting' value 'Monoclinic' changed to 'monoclinic'
according to '/home/saulius/struct/CIF-dictionaries/cif_core.dic'
dictionary named 'cif_core.dic' version 2.4.1 from
2010-06-29.

'_atom_site_refinement_flags' value 'd' changed to 'D'
according to '/home/saulius/struct/CIF-dictionaries/cif_core.dic'
dictionary named 'cif_core.dic' version 2.4.1 from 2010-06-29.

Automatic conversion script
Id: cif_fix_enum 1527 2010-12-29 10:47:43Z saulius 
;
_cod_original_sg_symbol_H-M 'P 21/c'
_cod_database_code 4100486

loop_
_symmetry_equiv_pos_as_xyz
'x, y, z'
'-x, y+1/2, -z+1/2'
'-x, -y, -z'
'x, -y-1/2, z-1/2'

loop_
_atom_site_label
_atom_site_type_symbol
_atom_site_fract_x
_atom_site_fract_y
_atom_site_fract_z
_atom_site_U_iso_or_equiv
_atom_site_adp_type
_atom_site_occupancy
_atom_site_symmetry_multiplicity
_atom_site_calc_flag
_atom_site_refinement_flags
_atom_site_disorder_assembly
_atom_site_disorder_group
Cu1 Cu -0.68321(4) 0.07905(3) 0.16013(1) 0.0243(1) Uani 1 1 d . . .
Cu2 Cu -0.77381(3) 0.14880(3) 0.03214(1) 0.0200(1) Uani 1 1 d . . .
O1 O -0.7422(2) 0.0069(2) 0.03267(7) 0.0245(5) Uani 1 1 d . . .
O2 O -0.7153(2) 0.07503(15) 0.09617(7) 0.0227(4) Uani 1 1 d . . .
O3 O -0.6828(3) -0.0928(2) 0.08728(8) 0.0365(6) Uani 1 1 d . . .
O4 O -0.5965(3) -0.0546(2) 0.16081(9) 0.0436(7) Uani 1 1 d . . .
O5 O -0.6791(2) -0.2915(2) 0.06190(7) 0.0318(5) Uani 1 1 d . . .
N1 N -0.6471(3) 0.0856(2) 0.22410(8) 0.0288(6) Uani 1 1 d . . .
N2 N -0.7872(3) 0.2044(2) 0.16448(8) 0.0246(6) Uani 1 1 d . . .
N3 N -0.5211(3) 0.2088(2) 0.16826(9) 0.0320(6) Uani 1 1 d . . .
N4 N -0.8710(3) 0.0122(2) 0.18550(8) 0.0279(6) Uani 1 1 d . . .
N5 N -0.7909(2) 0.2931(2) 0.04087(8) 0.0216(5) Uani 1 1 d . . .
N6 N -0.8371(2) 0.1826(2) -0.03150(8) 0.0222(5) Uani 1 1 d . . .
N7 N -0.5841(2) 0.1989(2) 0.00530(8) 0.0243(6) Uani 1 1 d . . .
N8 N -1.0036(2) 0.1633(2) 0.03221(8) 0.0218(5) Uani 1 1 d . . .
C1 C -0.7136(3) 0.0232(3) 0.2478(1) 0.0327(8) Uani 1 1 d . . .
C2 C -0.6857(4) 0.0172(3) 0.2913(1) 0.0399(9) Uani 1 1 d . . .
C3 C -0.5856(4) 0.0751(3) 0.3095(1) 0.045(1) Uani 1 1 d . . .
C4 C -0.5197(4) 0.1408(3) 0.2853(1) 0.0397(9) Uani 1 1 d . . .
C5 C -0.5548(3) 0.1464(3) 0.2418(1) 0.0320(7) Uani 1 1 d . . .
C6 C -0.8186(4) -0.0399(3) 0.2245(1) 0.0371(8) Uani 1 1 d . . .
C7 C -0.4971(4) 0.2262(3) 0.2147(1) 0.0394(9) Uani 1 1 d . . .
C8 C -0.5933(3) 0.2930(3) 0.1466(1) 0.0332(8) Uani 1 1 d . . .
C9 C -0.7342(4) 0.2947(3) 0.1560(1) 0.0315(7) Uani 1 1 d . . .
C10 C -0.8081(4) 0.3826(3) 0.1560(1) 0.0404(9) Uani 1 1 d . . .
C11 C -0.9355(4) 0.3767(3) 0.1644(1) 0.0438(9) Uani 1 1 d . . .
C12 C -0.9879(4) 0.2847(3) 0.1755(1) 0.0380(8) Uani 1 1 d . . .
C13 C -0.9095(3) 0.1987(3) 0.1762(1) 0.0285(7) Uani 1 1 d . . .
C14 C -0.9537(3) 0.1001(3) 0.1944(1) 0.0327(8) Uani 1 1 d . . .
C15 C -0.3946(3) 0.1914(3) 0.1496(1) 0.0414(9) Uani 1 1 d . . .
C16 C -0.4145(3) 0.1679(3) 0.1042(1) 0.0333(8) Uani 1 1 d . . .
C17 C -0.4348(3) 0.1578(3) 0.0670(1) 0.0294(7) Uani 1 1 d . . .
C18 C -0.4601(3) 0.1496(3) 0.0207(1) 0.0308(7) Uani 1 1 d . . .
C19 C -0.6078(3) 0.1731(3) -0.0403(1) 0.0301(7) Uani 1 1 d . . .
C20 C -0.7433(3) 0.2032(2) -0.0577(1) 0.0255(7) Uani 1 1 d . . .
C21 C -0.7701(3) 0.2490(3) -0.0964(1) 0.0313(7) Uani 1 1 d . . .
C22 C -0.8975(3) 0.2765(3) -0.1082(1) 0.0326(8) Uani 1 1 d . . .
C23 C -0.9922(3) 0.2596(2) -0.0806(1) 0.0283(7) Uani 1 1 d . . .
C24 C -0.9584(3) 0.2129(2) -0.0422(1) 0.0226(6) Uani 1 1 d . . .
C25 C -1.0590(3) 0.1934(2) -0.0106(1) 0.0248(6) Uani 1 1 d . . .
C26 C -1.0031(3) 0.2495(2) 0.0624(1) 0.0257(7) Uani 1 1 d . . .
C27 C -0.9070(3) 0.3291(2) 0.0512(1) 0.0237(6) Uani 1 1 d . . .
C28 C -0.9330(4) 0.4319(2) 0.0506(1) 0.0307(7) Uani 1 1 d . . .
C29 C -0.8375(4) 0.4970(3) 0.0385(1) 0.0356(8) Uani 1 1 d . . .
C30 C -0.7212(4) 0.4596(3) 0.0262(1) 0.0326(8) Uani 1 1 d . . .
C31 C -0.7005(3) 0.3557(2) 0.0271(1) 0.0243(6) Uani 1 1 d . . .
C32 C -0.5769(3) 0.3103(2) 0.0127(1) 0.0289(7) Uani 1 1 d . . .
C33 C -1.0843(3) 0.0793(2) 0.0473(1) 0.0262(7) Uani 1 1 d . . .
C34 C -1.0307(3) 0.0322(2) 0.0865(1) 0.0258(7) Uani 1 1 d . . .
C35 C -0.9907(3) -0.0119(2) 0.1174(1) 0.0275(7) Uani 1 1 d . . .
C36 C -0.9391(4) -0.0624(3) 0.1562(1) 0.0321(8) Uani 1 1 d . . .
C37 C -0.7120(3) -0.0064(2) 0.0728(1) 0.0242(6) Uani 1 1 d . . .
C38 C -0.6253(4) -0.3381(3) 0.0998(1) 0.0350(8) Uani 1 1 d . . .
C39 C -0.4650(6) -0.0724(4) 0.1699(2) 0.082(2) Uani 1 1 d . . .
B1 B 0.3000(4) 0.5534(3) -0.0855(1) 0.0350(9) Uani 1 1 d . . .
B2 B 0.1496(6) -0.3421(4) 0.2148(2) 0.051(1) Uani 1 1 d . . .
F1 F 0.2806(2) 0.6198(2) -0.05237(7) 0.0427(5) Uani 1 1 d . . .
F2 F 0.422(1) 0.528(2) -0.0863(5) 0.059(4) Uiso 0.25 1 d P . .
F3 F 0.266(2) 0.612(1) -0.1248(4) 0.054(4) Uiso 0.25 1 d P . .
F4 F 0.210(2) 0.480(1) -0.0816(5) 0.056(4) Uiso 0.25 1 d P . .
F2A F 0.433(1) 0.560(1) -0.0930(4) 0.035(3) Uiso 0.25 1 d P . .
F3A F 0.221(1) 0.5952(9) -0.1202(3) 0.038(3) Uiso 0.25 1 d P . .
F4A F 0.264(2) 0.4598(8) -0.0762(3) 0.050(3) Uiso 0.25 1 d P . .
F2B F 0.413(2) 0.572(1) -0.1054(6) 0.033(4) Uiso 0.25 1 d P . .
F3B F 0.202(1) 0.541(2) -0.1150(5) 0.059(5) Uiso 0.25 1 d P . .
F4B F 0.339(2) 0.4495(9) -0.0674(4) 0.038(4) Uiso 0.25 1 d P . .
F2C F 0.361(2) 0.594(1) -0.1182(5) 0.058(5) Uiso 0.25 1 d P . .
F3C F 0.189(1) 0.500(1) -0.1028(6) 0.044(4) Uiso 0.25 1 d P . .
F4C F 0.395(2) 0.479(1) -0.0677(5) 0.061(5) Uiso 0.25 1 d P . .
F5 F 0.1655(5) -0.2837(4) 0.2492(1) 0.058(1) Uiso 0.50 1 d P . .
F5A F 0.199(1) -0.3109(8) 0.2553(3) 0.056(3) Uiso 0.50 1 d P . .
F6 F 0.2080(5) -0.2843(4) 0.1843(2) 0.067(1) Uiso 0.50 1 d P . .
F6A F 0.177(1) -0.3125(9) 0.1747(4) 0.062(3) Uiso 0.50 1 d P . .
F7 F 0.0243(4) -0.3775(3) 0.2062(1) 0.0590(1) Uiso 0.50 1 d P . .
F7A F 0.014(1) -0.2916(8) 0.2133(3) 0.071(3) Uiso 0.50 1 d P . .
F8 F 0.2292(5) -0.4328(4) 0.2225(2) 0.083(2) Uiso 0.50 1 d P . .
F8A F 0.118(2) -0.431(1) 0.2144(5) 0.132(6) Uiso 0.50 1 d P . .
O6 O -0.1912(8) -0.0753(5) 0.2178(2) 0.141(2) Uani 1 1 d . . .
C40 C -0.1938(7) -0.1744(5) 0.2262(2) 0.102(3) Uani 1 1 d . . .
H5 H -0.6973 -0.2308 0.0669 0.038 Uiso 1 1 calc R . .
H2 H -0.7344 -0.0260 0.3081 0.048 Uiso 1 1 calc R . .
H3 H -0.5620 0.0696 0.3390 0.054 Uiso 1 1 calc R . .
H4 H -0.4514 0.1817 0.2978 0.048 Uiso 1 1 calc R . .
H6A H -0.7823 -0.1065 0.2170 0.045 Uiso 1 1 calc R . .
H6B H -0.8897 -0.052 0.2432 0.045 Uiso 1 1 calc R . .
H7A H -0.5335 0.2931 0.2217 0.047 Uiso 1 1 calc R . .
H7B H -0.4021 0.2288 0.2219 0.047 Uiso 1 1 calc R . .
H8A H -0.5878 0.2864 0.1155 0.040 Uiso 1 1 calc R . .
H8B H -0.5523 0.3582 0.1556 0.040 Uiso 1 1 calc R . .
H10 H -0.7703 0.4464 0.1501 0.048 Uiso 1 1 calc R . .
H11 H -0.9883 0.4358 0.1625 0.053 Uiso 1 1 calc R . .
H12 H -1.0756 0.2803 0.1825 0.046 Uiso 1 1 calc R . .
H14A H -0.9552 0.1076 0.2255 0.039 Uiso 1 1 calc R . .
H14B H -1.0436 0.0861 0.1827 0.039 Uiso 1 1 calc R . .
H15A H -0.3398 0.2529 0.1536 0.050 Uiso 1 1 calc R . .
H15B H -0.3483 0.1345 0.1645 0.050 Uiso 1 1 calc R . .
H18A H -0.4631 0.0771 0.0125 0.037 Uiso 1 1 calc R . .
H18B H -0.3878 0.1818 0.0067 0.037 Uiso 1 1 calc R . .
H19A H -0.5963 0.0992 -0.044 0.036 Uiso 1 1 calc R . .
H19B H -0.5431 0.2084 -0.0565 0.036 Uiso 1 1 calc R . .
H21 H -0.7029 0.2617 -0.1145 0.038 Uiso 1 1 calc R . .
H22 H -0.9192 0.3066 -0.1351 0.039 Uiso 1 1 calc R . .
H23 H -1.0795 0.2798 -0.0878 0.034 Uiso 1 1 calc R . .
H25A H -1.1114 0.2557 -0.0079 0.030 Uiso 1 1 calc R . .
H25B H -1.1183 0.1391 -0.0218 0.030 Uiso 1 1 calc R . .
H26A H -0.9800 0.2247 0.0915 0.031 Uiso 1 1 calc R . .
H26B H -1.0910 0.2798 0.0616 0.031 Uiso 1 1 calc R . .
H28 H -1.0140 0.4571 0.0583 0.037 Uiso 1 1 calc R . .
H29 H -0.8522 0.5682 0.0385 0.043 Uiso 1 1 calc R . .
H30 H -0.6564 0.5043 0.0173 0.039 Uiso 1 1 calc R . .
H32A H -0.5560 0.3441 -0.0138 0.035 Uiso 1 1 calc R . .
H32B H -0.5049 0.3245 0.0344 0.035 Uiso 1 1 calc R . .
H33A H -1.1719 0.1059 0.0516 0.031 Uiso 1 1 calc R . .
H33B H -1.0942 0.0267 0.0248 0.031 Uiso 1 1 calc R . .
H36A H -0.8777 -0.1164 0.1491 0.039 Uiso 1 1 calc R . .
H36B H -1.0110 -0.0943 0.1703 0.039 Uiso 1 1 calc R . .
H38A H -0.5670 -0.393 0.0927 0.042 Uiso 1 1 calc R . .
H38B H -0.6955 -0.365 0.1156 0.042 Uiso 1 1 calc R . .
H38C H -0.5764 -0.2876 0.1173 0.042 Uiso 1 1 calc R . .
H39A H -0.4489 -0.1457 0.170 0.099 Uiso 1 1 calc R . .
H39B H -0.4370 -0.042 0.1975 0.099 Uiso 1 1 calc R . .
H39C H -0.4160 -0.041 0.1479 0.099 Uiso 1 1 calc R . .
H6 H -0.238 -0.044 0.234 0.169 Uiso 1 1 calc R . .
H40A H -0.216 -0.2121 0.2000 0.122 Uiso 1 1 calc R . .
H40B H -0.259 -0.1879 0.246 0.122 Uiso 1 1 calc R . .
H40C H -0.108 -0.1961 0.238 0.122 Uiso 1 1 calc R . .
H4B H -0.617(4) -0.077(3) 0.135(1) 0.041(11) Uiso 1 1 calc D . .

loop_
_atom_site_aniso_label
_atom_site_aniso_U_11
_atom_site_aniso_U_22
_atom_site_aniso_U_33
_atom_site_aniso_U_23
_atom_site_aniso_U_13
_atom_site_aniso_U_12
Cu1 0.0284(2) 0.0235(2) 0.0210(2) -0.0006(1) 0.0007(1) 0.0018(2)
Cu2 0.0206(2) 0.0151(2) 0.0241(2) -0.0008(1) 0.0007(1) -0.0002(2)
O1 0.031(1) 0.017(1) 0.025(1) -0.0007(8) 0.0002(9) 0.0010(9)
O2 0.024(1) 0.019(1) 0.025(1) -0.0016(8) 0.0030(9) 0.0003(8)
O3 0.059(2) 0.018(1) 0.032(1) 0.0010(9) -0.003(1) 0.008(1)
O4 0.055(2) 0.039(1) 0.034(2) -0.001(1) -0.007(1) 0.018(1)
O5 0.039(1) 0.023(1) 0.032(1) -0.0006(9) -0.005(1) 0.003(1)
N1 0.035(2) 0.029(1) 0.022(1) -0.0005(1) -0.002(1) 0.000(1)
N2 0.028(1) 0.023(1) 0.023(1) -0.004(1) 0.001(1) 0.001(1)
N3 0.031(1) 0.041(2) 0.023(1) 0.001(1) 0.000(1) -0.007(1)
N4 0.037(2) 0.026(1) 0.021(1) 0.001(1) -0.001(1) -0.005(1)
N5 0.023(1) 0.017(1) 0.024(1) -0.001(1) -0.002(1) -0.001(1)
N6 0.022(1) 0.019(1) 0.026(1) -0.001(1) 0.001(1) -0.003(1)
N7 0.022(1) 0.023(1) 0.028(1) -0.000(1) 0.001(1) 0.002(1)
N8 0.020(1) 0.018(1) 0.026(1) 0.001(1) -0.000(1) -0.001(1)
C1 0.040(2) 0.034(2) 0.024(2) 0.003(1) 0.001(1) -0.003(2)
C2 0.049(2) 0.044(2) 0.025(2) 0.009(2) -0.001(2) -0.006(2)
C3 0.054(3) 0.055(3) 0.024(2) 0.005(2) -0.008(2) -0.002(2)
C4 0.042(2) 0.046(2) 0.030(2) 0.000(2) -0.010(2) -0.005(2)
C5 0.033(2) 0.035(2) 0.028(2) -0.002(1) -0.000(1) 0.000(1)
C6 0.047(2) 0.036(2) 0.028(2) 0.004(1) 0.001(2) -0.010(2)
C7 0.040(2) 0.051(2) 0.027(2) -0.003(2) -0.001(1) -0.015(2)
C8 0.036(2) 0.030(2) 0.033(2) 0.000(4) 0.002(1) -0.006(1)
C9 0.039(2) 0.028(2) 0.027(2) -0.005(1) 0.003(1) -0.004(1)
C10 0.054(2) 0.027(2) 0.040(2) -0.001(2) 0.003(2) 0.003(2)
C11 0.051(2) 0.034(2) 0.046(2) -0.006(2) 0.000(2) 0.015(2)
C12 0.034(2) 0.042(2) 0.038(2) -0.008(2) 0.004(2) 0.008(2)
C13 0.029(2) 0.032(2) 0.025(2) -0.006(1) 0.002(1) -0.001(1)
C14 0.031(2) 0.038(2) 0.030(2) -0.004(1) 0.008(1) -0.005(1)
C15 0.024(2) 0.066(3) 0.033(2) 0.008(2) -0.001(1) -0.006(2)
C16 0.019(2) 0.044(2) 0.036(2) 0.006(2) 0.003(1) 0.001(1)
C17 0.019(1) 0.034(2) 0.036(2) 0.003(3) 0.005(1) 0.000(1)
C18 0.023(2) 0.036(2) 0.034(2) -0.000(1) 0.002(1) 0.005(1)
C19 0.023(2) 0.036(2) 0.031(2) -0.000(1) 0.007(1) 0.000(1)
C20 0.025(2) 0.025(2) 0.026(2) -0.001(1) 0.001(1) -0.002(1)
C21 0.034(2) 0.035(2) 0.026(2) 0.002(1) 0.001(1) -0.004(1)
C22 0.038(2) 0.032(2) 0.027(2) 0.0032(1) -0.002(1) -0.003(1)
C23 0.030(2) 0.024(2) 0.029(2) 0.0003(1) -0.006(1) -0.000(1)
C24 0.022(1) 0.019(1) 0.026(2) -0.002(1) -0.001(1) -0.002(1)
C25 0.021(2) 0.024(2) 0.028(2) 0.007(1) -0.003(1) 0.001(1)
C26 0.024(2) 0.023(2) 0.030(2) -0.002(1) 0.005(1) 0.002(1)
C27 0.024(2) 0.021(1) 0.026(2) -0.002(1) 0.000(1) 0.001(1)
C28 0.035(2) 0.020(2) 0.037(2) -0.001(1) -0.003(1) 0.007(1)
C29 0.043(2) 0.018(2) 0.045(2) 0.001(1) -0.001(2) 0.002(1)
C30 0.038(2) 0.021(2) 0.038(2) 0.004(1) -0.002(2) -0.006(1)
C31 0.022(1) 0.023(2) 0.027(2) 0.000(1) -0.003(1) -0.005(1)
C32 0.023(2) 0.026(2) 0.038(2) 0.003(1) 0.002(1) -0.005(1)
C33 0.022(2) 0.027(2) 0.029(2) 0.004(1) -0.000(1) -0.006(1)
C34 0.023(2) 0.023(2) 0.031(2) -0.000(1) 0.002(1) -0.007(1)
C35 0.030(2) 0.026(2) 0.027(2) -0.002(1) 0.003(1) -0.010(1)
C36 0.040(2) 0.025(2) 0.030(2) 0.003(1) -0.003(2) -0.012(1)
C37 0.024(2) 0.020(1) 0.028(2) 0.001(1) 0.002(1) -0.000(1)
C38 0.041(2) 0.032(2) 0.032(2) 0.004(1) -0.000(2) 0.004(2)
C39 0.075(4) 0.063(3) 0.105(5) -0.013(3) -0.022(3) 0.032(3)
B1 0.031(2) 0.036(2) 0.039(2) -0.004(2) 0.008(2) -0.005(2)
F1 0.041(1) 0.045(1) 0.042(1) -0.008(1) 0.007(1) 0.005(1)
B2 0.059(3) 0.050(3) 0.047(3) 0.000(2) 0.015(2) -0.007(2)
O6 0.158(6) 0.140(6) 0.122(5) -0.009(4) -0.001(4) 0.002(4)
C40 0.125(6) 0.095(5) 0.078(4) 0.036(4) -0.034(4) -0.050(5)

loop_
_geom_bond_atom_site_label_1
_geom_bond_atom_site_label_2
_geom_bond_distance
_geom_bond_site_symmetry_2
_geom_bond_publ_flag
Cu1 O4 1.975(3) . ?
Cu1 N2 1.981(3) . ?
Cu1 02 2.024(2) . ?
Cu1 N1 2.030(3) . ?
Cu1 N4 2.327(3) . ?
Cu1 N3 2.392(3) . ?
Cu2 O1 1.897(2) . ?
Cu2 N5 1.932(3) . ?
Cu2 N6 2.114(3) . ?
Cu2 O2 2.284(2) . ?
Cu2 N7 2.290(3) . ?
Cu2 N8 2.380(3) . ?
Cu2 C37 2.473(3) . ?
O1 C37 1.294(4) . ?
O2 C37 1.305(4) . ?
O3 C37 1.254(4) . ?
O4 C39 1.386(6) . ?
O5 C38 1.421(4) . ?
N1 C5 1.334(4) . ?
N1 C1 1.338(4) . ?
N2 C9 1.344(4) . ?
N2 C13 1.345(4) . ?
N3 C8 1.476(4) . ?
N3 C7 1.488(4) . ?
N3 C15 1.492(5) . ?
N4 C6 3.477(4) . ?
N4 C14 1.478(4) . ?
N4 C36 1.489(4) . ?
N5 C31 1.343(4) . ?
N5 C27 1.351(4) . ?
N6 C24 1.333(4) . ?
N6 C20 1.348(4) . ?
N7 C19 1.482(4) . ?
N7 C18 1.483(4) . ?
N7 C32 1.488(4) . ?
N8 C25 1.481(4) . ?
N8 C26 1.483(4) . ?
N8 C33 1.486(4) . ?
C1 C2 1.384(5) . ?
C1 C6 1.513(5) . ?
C2 C3 1.375(6) . ?
C3 C4 1.370(6) . ?
C4 C5 1.396(5) . ?
C5 C7 1.508(5) . ?
C8 C9 1.507(5) . ?
C9 C10 1.387(5) . ?
C10 C11 1.364(6) . ?
C11 C12 1.384(6) . ?
C12 C13 1.392(5) . ?
C13 C14 1.506(5) . ?
C15 C16 1.469(5) . ?
C16 C17 1.186(5) . ?
C17 C18 1.470(5) . ?
C19 C20 1.516(4) . ?
C20 C(21 1.373(4) . ?
C21 C22 1.387(5) . ?
C22 C23 1.379(5) . ?
C23 C24 1.383(4) . ?
C24 C25 1.517(4) . ?
C26 C27 1.504(4) . ?
C27 C28 1.381(4) . ?
C28 C29 1.383(5) . ?
C29 C30 1.381(5) . ?
C30 C31 1.385(5) . ?
C31 C32 1.511(5) . ?
C33 C34 1.458(4) . ?
C34 C35 1.182(5) . ?
C35 C36 1.462(5) . ?
B1 F2 1.30(1) . ?
B1 F3B 1.33(1) . ?
B1 F4A 1.32(1) . ?
B1 F4 1.35(1) . ?
B1 F2C 1.36(1) . ?
B1 F(2B) 1.39(1) . ?
B1 F1 1.392(5) . ?
B1 F3C 1.42(1) . ?
B1 F2A 1.41(1) . ?
B1 F3A 1.43(1) . ?
B1 F4C 1.47(2) . ?
B1 F3 1.48(1) . ?
F5 B2 1.331(7) . ?
F5A B2 1.40(1) . ?
F6 B2 1.401(7) . ?
F6A B2 1.38(1) . ?
F7 B2 1.383(7) . ?
F7A B2 1.55(1) . ?
F8 B2 1.460(7) . ?
F8A B2 1.22(2) . ?
O6 C40 1.334(7) . ?
